data_4029014
loop_
_publ_author_name
'Wang, Zheng-Lin'
'Li, Hong-Liang'
'Ge, Li-Shi'
'An, Xing-Lan'
'Zhang, Zi-Gang'
'Luo, Xiaoyan'
'Fossey, John S.'
'Deng, Wei-Ping'

_publ_section_title
;
 DDQ-Mediated Oxidative Coupling: An Approach to 2,3-Dicyanofuran
 (Thiophene).
;
_journal_issue 3
_journal_name_full 'The Journal of organic chemistry'
_journal_page_first 1156
_journal_paper_doi 10.1021/jo4026034
_journal_volume 79
_journal_year 2014
_chemical_formula_sum 'C10 H10 N2 O4'
_chemical_formula_weight 222.20
_chemical_name_systematic
; 
 ? 
;
_space_group_IT_number 2
_symmetry_cell_setting triclinic
_symmetry_space_group_name_Hall '-P 1'
_symmetry_space_group_name_H-M 'P -1'
_atom_sites_solution_hydrogens geom
_atom_sites_solution_primary direct
_atom_sites_solution_secondary difmap
_audit_creation_method SHELXL-97
_cell_angle_alpha 75.924(5)
_cell_angle_beta 79.636(6)
_cell_angle_gamma 71.112(6)
_cell_formula_units_Z 2
_cell_length_a 7.107(2)
_cell_length_b 7.758(2)
_cell_length_c 10.620(3)
_cell_measurement_reflns_used 1180
_cell_measurement_temperature 293(2)
_cell_measurement_theta_max 50.351
_cell_measurement_theta_min 5.661
_cell_volume 534.1(3)
_computing_cell_refinement 'Bruker SMART'
_computing_data_collection 'Bruker SMART'
_computing_data_reduction 'Bruker SHELXTL'
_computing_molecular_graphics 'Bruker SHELXTL'
_computing_publication_material 'Bruker SHELXTL'
_computing_structure_refinement 'SHELXL-97 (Sheldrick, 1997)'
_computing_structure_solution 'SHELXS-97 (Sheldrick, 1990)'
_diffrn_ambient_temperature 293(2)
_diffrn_measured_fraction_theta_full 0.984
_diffrn_measured_fraction_theta_max 0.984
_diffrn_measurement_device_type 'CCD area detector'
_diffrn_measurement_method 'phi and omega scans'
_diffrn_radiation_monochromator graphite
_diffrn_radiation_source 'fine-focus sealed tube'
_diffrn_radiation_type MoK\a
_diffrn_radiation_wavelength 0.71073
_diffrn_reflns_av_R_equivalents 0.0251
_diffrn_reflns_av_sigmaI/netI 0.0477
_diffrn_reflns_limit_h_max 8
_diffrn_reflns_limit_h_min -8
_diffrn_reflns_limit_k_max 9
_diffrn_reflns_limit_k_min -9
_diffrn_reflns_limit_l_max 11
_diffrn_reflns_limit_l_min -12
_diffrn_reflns_number 3047
_diffrn_reflns_theta_full 25.50
_diffrn_reflns_theta_max 25.50
_diffrn_reflns_theta_min 1.99
_exptl_absorpt_coefficient_mu 0.109
_exptl_absorpt_correction_T_max 1.00000
_exptl_absorpt_correction_T_min 0.30135
_exptl_absorpt_correction_type empirical
_exptl_absorpt_process_details sadabs
_exptl_crystal_colour colorless
_exptl_crystal_density_diffrn 1.382
_exptl_crystal_density_method 'not measured'
_exptl_crystal_description prismatic
_exptl_crystal_F_000 232
_exptl_crystal_size_max 0.254
_exptl_crystal_size_mid 0.187
_exptl_crystal_size_min 0.076
_refine_diff_density_max 0.318
_refine_diff_density_min -0.327
_refine_diff_density_rms 0.128
_refine_ls_extinction_coef 0.065(17)
_refine_ls_extinction_expression Fc^*^=kFc[1+0.001xFc^2^\l^3^/sin(2\q)]^-1/4^
_refine_ls_extinction_method SHELXL
_refine_ls_goodness_of_fit_ref 1.080
_refine_ls_hydrogen_treatment mixed
_refine_ls_matrix_type full
_refine_ls_number_parameters 153
_refine_ls_number_reflns 1965
_refine_ls_number_restraints 1
_refine_ls_restrained_S_all 1.081
_refine_ls_R_factor_all 0.0823
_refine_ls_R_factor_gt 0.0690
_refine_ls_shift/su_max 0.002
_refine_ls_shift/su_mean 0.000
_refine_ls_structure_factor_coef Fsqd
_refine_ls_weighting_details 'calc w=1/[\s^2^(Fo^2^)+(0.1231P)^2^+0.1574P] where P=(Fo^2^+2Fc^2^)/3'
_refine_ls_weighting_scheme calc
_refine_ls_wR_factor_gt 0.1963
_refine_ls_wR_factor_ref 0.2092
_reflns_number_gt 1516
_reflns_number_total 1965
_reflns_threshold_expression >2sigma(I)
_cod_data_source_file jo4026034_si_004.cif
_cod_data_source_block cd213311
_cod_depositor_comments
;
The following automatic conversions were performed:

'_symmetry_cell_setting' value 'Triclinic' changed to 'triclinic'
according to
/usr/data/users/saulius/automatic-downloads/current/ACS/lib/dictionaries/cif_core.dic
dictionary named 'cif_core.dic' version 2.4.2 from 2011-04-26.

Automatic conversion script
Id: cif_fix_values 2281 2013-09-26 08:29:07Z andrius 
;
_cod_original_sg_symbol_H-M P-1
_cod_database_code 4029014

loop_
_symmetry_equiv_pos_as_xyz
'x, y, z'
'-x, -y, -z'

loop_
_atom_site_label
_atom_site_type_symbol
_atom_site_fract_x
_atom_site_fract_y
_atom_site_fract_z
_atom_site_U_iso_or_equiv
_atom_site_adp_type
_atom_site_occupancy
_atom_site_symmetry_multiplicity
_atom_site_calc_flag
_atom_site_refinement_flags
N1 N 0.2528(4) 0.3606(4) 0.7912(3) 0.0656(8) Uani 1 1 d .
N2 N 0.2435(5) 1.0602(4) 0.6238(3) 0.0642(8) Uani 1 1 d D
O1 O 0.2582(3) 0.9173(2) 0.89479(18) 0.0437(5) Uani 1 1 d .
O2 O 0.2364(4) 0.3418(3) 1.1158(2) 0.0663(7) Uani 1 1 d .
O3 O 0.2308(3) 0.5329(3) 1.24382(19) 0.0555(6) Uani 1 1 d .
O4 O 0.2738(4) 0.7662(3) 0.6045(2) 0.0655(7) Uani 1 1 d .
C1 C 0.2583(4) 0.8057(4) 0.8139(3) 0.0423(7) Uani 1 1 d .
C2 C 0.2540(4) 0.6375(4) 0.8844(3) 0.0386(6) Uani 1 1 d .
C3 C 0.2492(4) 0.6451(3) 1.0189(3) 0.0375(6) Uani 1 1 d .
C4 C 0.2548(4) 0.8182(4) 1.0185(3) 0.0406(6) Uani 1 1 d .
C5 C 0.2565(5) 0.9175(4) 1.1207(3) 0.0542(8) Uani 1 1 d .
H5A H 0.3908 0.8868 1.1417 0.081 Uiso 1 1 calc R
H5B H 0.1728 0.8809 1.1975 0.081 Uiso 1 1 calc R
H5C H 0.2069 1.0491 1.0893 0.081 Uiso 1 1 calc R
C6 C 0.2542(4) 0.4817(4) 0.8334(3) 0.0457(7) Uani 1 1 d .
C7 C 0.2579(4) 0.8953(4) 0.6745(3) 0.0481(7) Uani 1 1 d .
C8 C 0.2838(7) 0.8275(6) 0.4652(3) 0.0785(12) Uani 1 1 d .
H8A H 0.1518 0.8934 0.4408 0.118 Uiso 1 1 calc R
H8B H 0.3390 0.7217 0.4241 0.118 Uiso 1 1 calc R
H8C H 0.3674 0.9084 0.4376 0.118 Uiso 1 1 calc R
C9 C 0.2396(4) 0.4900(4) 1.1288(3) 0.0446(7) Uani 1 1 d .
C10 C 0.2080(6) 0.3917(5) 1.3573(3) 0.0736(11) Uani 1 1 d .
H10A H 0.0786 0.3741 1.3644 0.110 Uiso 1 1 calc R
H10B H 0.2203 0.4301 1.4341 0.110 Uiso 1 1 calc R
H10C H 0.3100 0.2771 1.3489 0.110 Uiso 1 1 calc R
H2 H 0.250(6) 1.114(5) 0.685(3) 0.085(13) Uiso 1 1 d D

loop_
_atom_site_aniso_label
_atom_site_aniso_U_11
_atom_site_aniso_U_22
_atom_site_aniso_U_33
_atom_site_aniso_U_23
_atom_site_aniso_U_13
_atom_site_aniso_U_12
N1 0.0819(19) 0.0495(16) 0.076(2) -0.0261(14) -0.0124(15) -0.0212(14)
N2 0.101(2) 0.0551(18) 0.0417(15) 0.0005(13) -0.0160(14) -0.0324(15)
O1 0.0658(12) 0.0328(10) 0.0371(10) -0.0056(8) -0.0095(8) -0.0194(9)
O2 0.1046(19) 0.0377(12) 0.0594(14) -0.0069(10) -0.0038(12) -0.0295(12)
O3 0.0799(15) 0.0514(13) 0.0384(11) -0.0032(9) -0.0071(10) -0.0276(11)
O4 0.1065(19) 0.0695(15) 0.0358(11) -0.0128(10) -0.0083(11) -0.0443(13)
C1 0.0530(15) 0.0428(16) 0.0352(14) -0.0110(12) -0.0056(11) -0.0168(12)
C2 0.0436(14) 0.0347(14) 0.0414(14) -0.0120(11) -0.0047(11) -0.0133(11)
C3 0.0444(13) 0.0322(13) 0.0376(14) -0.0083(11) -0.0056(10) -0.0118(10)
C4 0.0495(14) 0.0343(14) 0.0379(14) -0.0056(11) -0.0065(11) -0.0124(11)
C5 0.081(2) 0.0435(17) 0.0413(16) -0.0128(13) -0.0094(14) -0.0183(15)
C6 0.0538(16) 0.0421(16) 0.0460(16) -0.0132(13) -0.0068(12) -0.0165(12)
C7 0.0602(17) 0.0532(18) 0.0359(15) -0.0096(13) -0.0051(12) -0.0229(14)
C8 0.119(3) 0.091(3) 0.0394(18) -0.0168(18) -0.0088(19) -0.046(3)
C9 0.0453(15) 0.0417(16) 0.0463(16) -0.0066(12) -0.0039(12) -0.0144(12)
C10 0.099(3) 0.073(2) 0.0446(19) 0.0104(17) -0.0111(18) -0.034(2)

loop_
_atom_type_symbol
_atom_type_description
_atom_type_scat_dispersion_real
_atom_type_scat_dispersion_imag
_atom_type_scat_source
C C 0.0033 0.0016 'International Tables Vol C Tables 4.2.6.8 and 6.1.1.4'
H H 0.0000 0.0000 'International Tables Vol C Tables 4.2.6.8 and 6.1.1.4'
N N 0.0061 0.0033 'International Tables Vol C Tables 4.2.6.8 and 6.1.1.4'
O O 0.0106 0.0060 'International Tables Vol C Tables 4.2.6.8 and 6.1.1.4'

loop_
_geom_angle_atom_site_label_1
_geom_angle_atom_site_label_2
_geom_angle_atom_site_label_3
_geom_angle
C7 N2 H2 107(3)
C4 O1 C1 108.0(2)
C9 O3 C10 116.2(3)
C7 O4 C8 116.3(3)
C2 C1 O1 109.7(2)
C2 C1 C7 135.6(3)
O1 C1 C7 114.7(2)
C1 C2 C3 106.6(2)
C1 C2 C6 126.1(3)
C3 C2 C6 127.3(2)
C4 C3 C2 105.9(2)
C4 C3 C9 129.9(2)
C2 C3 C9 124.1(2)
O1 C4 C3 109.8(2)
O1 C4 C5 115.6(2)
C3 C4 C5 134.6(3)
C4 C5 H5A 109.5
C4 C5 H5B 109.5
H5A C5 H5B 109.5
C4 C5 H5C 109.5
H5A C5 H5C 109.5
H5B C5 H5C 109.5
N1 C6 C2 178.8(3)
N2 C7 O4 122.9(3)
N2 C7 C1 128.5(3)
O4 C7 C1 108.6(3)
O4 C8 H8A 109.5
O4 C8 H8B 109.5
H8A C8 H8B 109.5
O4 C8 H8C 109.5
H8A C8 H8C 109.5
H8B C8 H8C 109.5
O2 C9 O3 123.8(3)
O2 C9 C3 123.4(3)
O3 C9 C3 112.8(2)
O3 C10 H10A 109.5
O3 C10 H10B 109.5
H10A C10 H10B 109.5
O3 C10 H10C 109.5
H10A C10 H10C 109.5
H10B C10 H10C 109.5

loop_
_geom_bond_atom_site_label_1
_geom_bond_atom_site_label_2
_geom_bond_distance
N1 C6 1.138(4)
N2 C7 1.240(4)
N2 H2 0.867(19)
O1 C4 1.352(3)
O1 C1 1.360(3)
O2 C9 1.198(3)
O3 C9 1.329(3)
O3 C10 1.442(4)
O4 C7 1.352(4)
O4 C8 1.435(4)
C1 C2 1.344(4)
C1 C7 1.475(4)
C2 C3 1.438(4)
C2 C6 1.439(4)
C3 C4 1.355(4)
C3 C9 1.468(4)
C4 C5 1.479(4)
C5 H5A 0.9600
C5 H5B 0.9600
C5 H5C 0.9600
C8 H8A 0.9600
C8 H8B 0.9600
C8 H8C 0.9600
C10 H10A 0.9600
C10 H10B 0.9600
C10 H10C 0.9600

loop_
_geom_hbond_atom_site_label_D
_geom_hbond_atom_site_label_H
_geom_hbond_atom_site_label_A
_geom_hbond_distance_DH
_geom_hbond_distance_HA
_geom_hbond_distance_DA
_geom_hbond_angle_DHA
_geom_hbond_site_symmetry_A
N2 H2 O1 0.867(19) 2.38(4) 2.830(3) 113(3) .
N2 H2 N1 0.867(19) 2.45(2) 3.280(4) 159(4) 1_565

loop_
_geom_torsion_atom_site_label_1
_geom_torsion_atom_site_label_2
_geom_torsion_atom_site_label_3
_geom_torsion_atom_site_label_4
_geom_torsion
C4 O1 C1 C2 0.3(3)
C4 O1 C1 C7 178.8(2)
O1 C1 C2 C3 0.5(3)
C7 C1 C2 C3 -177.6(3)
O1 C1 C2 C6 -179.5(2)
C7 C1 C2 C6 2.4(5)
C1 C2 C3 C4 -1.1(3)
C6 C2 C3 C4 178.9(2)
C1 C2 C3 C9 178.7(2)
C6 C2 C3 C9 -1.3(4)
C1 O1 C4 C3 -1.0(3)
C1 O1 C4 C5 179.3(2)
C2 C3 C4 O1 1.3(3)
C9 C3 C4 O1 -178.5(2)
C2 C3 C4 C5 -179.1(3)
C9 C3 C4 C5 1.0(5)
C1 C2 C6 N1 -28(16)
C3 C2 C6 N1 152(16)
C8 O4 C7 N2 3.2(5)
C8 O4 C7 C1 -177.6(3)
C2 C1 C7 N2 172.5(3)
O1 C1 C7 N2 -5.5(5)
C2 C1 C7 O4 -6.6(5)
O1 C1 C7 O4 175.3(2)
C10 O3 C9 O2 -2.6(4)
C10 O3 C9 C3 176.1(3)
C4 C3 C9 O2 -179.6(3)
C2 C3 C9 O2 0.6(4)
C4 C3 C9 O3 1.6(4)
C2 C3 C9 O3 -178.2(2)
